data_4021887
loop_
_publ_author_name
'Jos\'e M. Concell\'on'
'Pablo L. Bernad'
'Virginia del Solar'
'Jos\'e Ram\'on Su\'arez'
'Santiago Garc\'ia-Granda'
'M. Rosario D\'iaz'

_publ_contact_author
;
      Santiago Garc\'ia-Granda 
      Departamento de Qu\'imica F\'isica y Anal\'itica
      Facultad de Qu\'imica
      Universidad de Oviedo
      Avda. Juli\'an Claver\'ia, 8
      33006 Oviedo
      Spain
;
_publ_contact_author_email sgg@uniovi.es
_publ_contact_author_fax '0034 98 5103125'
_publ_contact_author_phone '0034 98 5103477'
_publ_section_title
;
 Synthesis of Enantiopure (\aS,\bS)- or (\aR,\bR)-Amino Alcohols
 by Complete Regioselective Opening of Aminoepoxides
 by Organolithium Reagents LiAlH~4~ ir LiAlD~4~
;
_journal_name_full 'Journal of Organic Chemistry'
_journal_page_first 6420
_journal_page_last 6426
_journal_paper_doi 10.1021/jo0606756
_journal_volume 71
_journal_year 2006
_chemical_absolute_configuration ad
_chemical_formula_moiety 'C30 H31 N O'
_chemical_formula_sum 'C30 H31 N O'
_chemical_formula_weight 421.56
_chemical_name_systematic
;
 ?
;
_space_group_IT_number 5
_symmetry_cell_setting monoclinic
_symmetry_space_group_name_Hall 'C 2y'
_symmetry_space_group_name_H-M 'C 1 2 1'
_atom_sites_solution_hydrogens geom
_atom_sites_solution_primary direct
_atom_sites_solution_secondary difmap
_audit_conform_dict_location ftp://ftp.iucr.org/pub/cif_core.dic
_audit_conform_dict_name cif_core.dic
_audit_conform_dict_version 2.3
_audit_creation_date 2006-03-01T16:06:05-00:00
_audit_creation_method 'WinGX routine CIF_UPDATE'
_cell_angle_alpha 90
_cell_angle_beta 109.485(2)
_cell_angle_gamma 90
_cell_formula_units_Z 4
_cell_length_a 31.5820(8)
_cell_length_b 7.4660(2)
_cell_length_c 11.0680(2)
_cell_measurement_reflns_used 2020
_cell_measurement_temperature 293(2)
_cell_measurement_theta_max 70
_cell_measurement_theta_min 2
_cell_volume 2460.27(10)
_computing_cell_refinement 'HKL Scalepack (Otwinowski & Minor 1997)'
_computing_data_collection 'Collect (Nonius BV, 1997-2000)'
_computing_data_reduction 'HKL Denzo and Scalepack (Otwinowski & Minor 1997)'
_computing_structure_refinement 'SHELXL-97 (Sheldrick, 1997)'
_diffrn_ambient_temperature 293(2)
_diffrn_measured_fraction_theta_full 0.908
_diffrn_measured_fraction_theta_max 0.908
_diffrn_measurement_device_type KappaCCD
_diffrn_measurement_method CCD
_diffrn_radiation_monochromator graphite
_diffrn_radiation_type CuK\a
_diffrn_radiation_wavelength 1.54184
_diffrn_reflns_av_R_equivalents 0
_diffrn_reflns_av_unetI/netI 0.0388
_diffrn_reflns_limit_h_max 33
_diffrn_reflns_limit_h_min -36
_diffrn_reflns_limit_k_max 8
_diffrn_reflns_limit_k_min -8
_diffrn_reflns_limit_l_max 13
_diffrn_reflns_limit_l_min 0
_diffrn_reflns_number 3871
_diffrn_reflns_theta_full 67.94
_diffrn_reflns_theta_max 67.94
_diffrn_reflns_theta_min 2.97
_exptl_absorpt_coefficient_mu 0.519
_exptl_absorpt_correction_T_max 0.960
_exptl_absorpt_correction_T_min 0.941
_exptl_absorpt_correction_type refdelf
_exptl_absorpt_process_details
;
        Parkin S,Moezzi B & Hope H, (1995) J. Appl. Cryst. 28, 53-56
        Cubic fit to sin(theta)/lambda - 24 parameters
;
_exptl_crystal_colour colourless
_exptl_crystal_density_diffrn 1.138
_exptl_crystal_density_meas ?
_exptl_crystal_density_method 'not measured'
_exptl_crystal_description needle
_exptl_crystal_F_000 904
_exptl_crystal_size_max 0.35
_exptl_crystal_size_mid 0.1
_exptl_crystal_size_min 0.07
_refine_diff_density_max 0.082
_refine_diff_density_min -0.1
_refine_diff_density_rms 0.019
_refine_ls_abs_structure_details 'Flack H D (1983), Acta Cryst. A39, 876-881'
_refine_ls_abs_structure_Flack 0.0(2)
_refine_ls_extinction_method none
_refine_ls_goodness_of_fit_ref 1.034
_refine_ls_hydrogen_treatment mixed
_refine_ls_matrix_type full
_refine_ls_number_parameters 409
_refine_ls_number_reflns 3871
_refine_ls_number_restraints 1
_refine_ls_restrained_S_all 1.034
_refine_ls_R_factor_all 0.0513
_refine_ls_R_factor_gt 0.0338
_refine_ls_shift/su_max 0.001
_refine_ls_shift/su_mean 0
_refine_ls_structure_factor_coef Fsqd
_refine_ls_weighting_details 'calc w=1/[\s^2^(Fo^2^)+(0.0359P)^2^+0.2521P] where P=(Fo^2^+2Fc^2^)/3'
_refine_ls_weighting_scheme calc
_refine_ls_wR_factor_gt 0.0778
_refine_ls_wR_factor_ref 0.0883
_reflns_number_gt 2979
_reflns_number_total 3871
_reflns_threshold_expression >2sigma(I)
_cod_data_source_file jo0606756si20060331_042218.cif
_cod_depositor_comments
;
The following automatic conversions were performed:
'_symmetry_cell_setting' value 'Monoclinic' changed to 'monoclinic'
according to '/home/saulius/struct/CIF-dictionaries/cif_core.dic'
dictionary named 'cif_core.dic' version 2.4.1 from 2010-06-29.

Automatic conversion script
Id: cif_fix_enum 1527 2010-12-29 10:47:43Z saulius 

The following automatic conversions were performed:

'_exptl_crystal_density_meas' value 'None' was changed to '?' - the
value is perceived as not measured.

Automatic conversion script
Id: cif_fix_values 3008 2015-01-20 13:52:24Z robertas 
;
_cod_original_sg_symbol_H-M 'C 2'
_cod_database_code 4021887

loop_
_symmetry_equiv_pos_as_xyz
'x, y, z'
'-x, y, -z'
'x+1/2, y+1/2, z'
'-x+1/2, y+1/2, -z'

loop_
_atom_site_label
_atom_site_type_symbol
_atom_site_fract_x
_atom_site_fract_y
_atom_site_fract_z
_atom_site_U_iso_or_equiv
_atom_site_adp_type
_atom_site_occupancy
_atom_site_symmetry_multiplicity
_atom_site_calc_flag
_atom_site_refinement_flags
O1 O 0.95530(5) 0.5271(2) 1.00293(13) 0.0896(4) Uani 1 1 d .
H1 H 0.9778 0.5765 0.9977 0.134 Uiso 1 1 calc R
N1 N 0.90000(5) 0.1562(2) 0.96264(13) 0.0621(4) Uani 1 1 d .
C1 C 0.92542(9) 0.5468(3) 0.7709(2) 0.0828(6) Uani 1 1 d .
C2 C 0.93428(6) 0.4251(3) 0.88855(18) 0.0696(5) Uani 1 1 d .
C3 C 0.89224(6) 0.3316(2) 0.89702(19) 0.0634(5) Uani 1 1 d .
C4 C 0.86432(7) 0.4531(3) 0.9527(2) 0.0781(6) Uani 1 1 d .
C5 C 0.81897(7) 0.3778(3) 0.9372(2) 0.0757(6) Uani 1 1 d .
C6 C 0.80949(11) 0.2989(4) 1.0386(3) 0.1020(8) Uani 1 1 d .
C7 C 0.76778(14) 0.2231(5) 1.0216(4) 0.1314(13) Uani 1 1 d .
C8 C 0.73554(13) 0.2239(5) 0.9055(5) 0.1394(13) Uani 1 1 d .
C9 C 0.74384(10) 0.2995(5) 0.8057(4) 0.1263(11) Uani 1 1 d .
C10 C 0.78514(8) 0.3759(4) 0.8194(3) 0.0958(7) Uani 1 1 d .
C11 C 0.91340(7) 0.4468(3) 0.64579(19) 0.0757(5) Uani 1 1 d .
C12 C 0.87098(9) 0.4574(4) 0.5558(2) 0.0940(7) Uani 1 1 d .
C13 C 0.86011(12) 0.3646(5) 0.4402(3) 0.1148(9) Uani 1 1 d .
C14 C 0.89161(15) 0.2590(5) 0.4163(3) 0.1193(10) Uani 1 1 d .
C15 C 0.93349(13) 0.2467(4) 0.5029(3) 0.1097(9) Uani 1 1 d .
C16 C 0.94479(9) 0.3403(4) 0.6175(3) 0.0918(7) Uani 1 1 d .
C17 C 0.90508(7) 0.0117(3) 0.87936(19) 0.0710(5) Uani 1 1 d .
C18 C 0.86176(7) -0.0289(3) 0.77260(18) 0.0730(5) Uani 1 1 d .
C19 C 0.82380(8) -0.0769(4) 0.7995(2) 0.0935(7) Uani 1 1 d .
C20 C 0.78438(10) -0.1206(5) 0.7022(3) 0.1205(10) Uani 1 1 d .
C21 C 0.78308(15) -0.1133(5) 0.5772(3) 0.1376(14) Uani 1 1 d .
C22 C 0.82039(16) -0.0629(5) 0.5501(3) 0.1428(14) Uani 1 1 d .
C23 C 0.85955(11) -0.0238(4) 0.6467(2) 0.1034(8) Uani 1 1 d .
C24 C 0.93663(7) 0.1556(3) 1.08545(18) 0.0725(5) Uani 1 1 d .
C25 C 0.93609(6) -0.0064(3) 1.16681(17) 0.0676(5) Uani 1 1 d .
C26 C 0.89669(8) -0.0782(3) 1.1739(2) 0.0818(6) Uani 1 1 d .
C27 C 0.89735(10) -0.2215(4) 1.2540(2) 0.0980(8) Uani 1 1 d .
C28 C 0.93740(11) -0.2926(4) 1.3284(3) 0.1027(8) Uani 1 1 d .
C29 C 0.97681(10) -0.2238(4) 1.3224(2) 0.1015(8) Uani 1 1 d .
C30 C 0.97613(8) -0.0811(4) 1.24224(19) 0.0845(6) Uani 1 1 d .
H1A H 0.9555(7) 0.617(3) 0.7829(19) 0.098(7) Uiso 1 1 d .
H1B H 0.9005(8) 0.627(4) 0.767(2) 0.097(7) Uiso 1 1 d .
H2 H 0.9565(6) 0.325(3) 0.8834(15) 0.062(5) Uiso 1 1 d .
H3 H 0.8720(5) 0.302(2) 0.8067(15) 0.049(4) Uiso 1 1 d .
H4A H 0.8823(7) 0.477(3) 1.046(2) 0.100(7) Uiso 1 1 d .
H4B H 0.8614(7) 0.567(4) 0.913(2) 0.100(8) Uiso 1 1 d .
H6 H 0.8352(8) 0.306(4) 1.121(2) 0.106(8) Uiso 1 1 d .
H7 H 0.7631(11) 0.154(6) 1.091(3) 0.175(13) Uiso 1 1 d .
H8 H 0.7037(11) 0.171(5) 0.898(3) 0.145(10) Uiso 1 1 d .
H9 H 0.7214(12) 0.295(6) 0.721(3) 0.171(14) Uiso 1 1 d .
H10 H 0.7922(8) 0.426(4) 0.744(2) 0.106(8) Uiso 1 1 d .
H12 H 0.8480(8) 0.542(4) 0.578(2) 0.108(8) Uiso 1 1 d .
H13 H 0.8276(12) 0.378(5) 0.384(3) 0.168(13) Uiso 1 1 d .
H14 H 0.8830(11) 0.194(5) 0.335(3) 0.164(13) Uiso 1 1 d .
H15 H 0.9573(9) 0.176(4) 0.490(2) 0.122(9) Uiso 1 1 d .
H16 H 0.9760(8) 0.339(3) 0.686(2) 0.106(8) Uiso 1 1 d .
H17A H 0.9295(6) 0.038(3) 0.8380(16) 0.067(5) Uiso 1 1 d .
H17B H 0.9149(6) -0.106(3) 0.9336(19) 0.082(6) Uiso 1 1 d .
H19 H 0.8240(6) -0.077(3) 0.887(2) 0.088(6) Uiso 1 1 d .
H20 H 0.7566(11) -0.166(5) 0.727(3) 0.149(11) Uiso 1 1 d .
H21 H 0.7578(12) -0.151(5) 0.514(4) 0.152(12) Uiso 1 1 d .
H22 H 0.8208(9) -0.066(4) 0.462(3) 0.132(9) Uiso 1 1 d .
H23 H 0.8873(8) 0.005(4) 0.631(2) 0.110(9) Uiso 1 1 d .
H24A H 0.9675(7) 0.160(3) 1.0730(18) 0.091(6) Uiso 1 1 d .
H24B H 0.9336(7) 0.263(4) 1.134(2) 0.106(8) Uiso 1 1 d .
H26 H 0.8684(7) -0.020(3) 1.1187(19) 0.084(6) Uiso 1 1 d .
H27 H 0.8686(8) -0.267(4) 1.254(2) 0.117(9) Uiso 1 1 d .
H28 H 0.9374(8) -0.397(4) 1.382(2) 0.119(9) Uiso 1 1 d .
H29 H 1.0072(8) -0.278(4) 1.380(2) 0.121(8) Uiso 1 1 d .
H30 H 1.0055(8) -0.018(3) 1.2401(19) 0.098(7) Uiso 1 1 d .

loop_
_atom_site_aniso_label
_atom_site_aniso_U_11
_atom_site_aniso_U_22
_atom_site_aniso_U_33
_atom_site_aniso_U_23
_atom_site_aniso_U_13
_atom_site_aniso_U_12
O1 0.0913(9) 0.0809(10) 0.0906(9) -0.0142(8) 0.0223(7) -0.0202(8)
N1 0.0698(9) 0.0520(9) 0.0605(8) -0.0035(7) 0.0164(7) 0.0032(7)
C1 0.0948(17) 0.0656(14) 0.0904(15) 0.0081(12) 0.0340(13) 0.0012(14)
C2 0.0740(12) 0.0571(12) 0.0748(12) -0.0021(10) 0.0208(9) -0.0023(10)
C3 0.0667(11) 0.0535(12) 0.0660(11) -0.0028(9) 0.0165(9) 0.0049(9)
C4 0.0803(14) 0.0666(14) 0.0867(15) -0.0064(13) 0.0267(11) 0.0118(11)
C5 0.0820(13) 0.0704(13) 0.0802(13) 0.0083(11) 0.0345(11) 0.0205(10)
C6 0.114(2) 0.111(2) 0.0933(18) 0.0207(16) 0.0516(17) 0.0349(17)
C7 0.140(3) 0.126(3) 0.166(3) 0.058(2) 0.101(3) 0.040(2)
C8 0.102(2) 0.128(3) 0.201(4) 0.059(3) 0.067(3) 0.020(2)
C9 0.0828(19) 0.137(3) 0.146(3) 0.033(2) 0.0203(19) 0.0084(18)
C10 0.0836(16) 0.107(2) 0.0949(16) 0.0252(15) 0.0272(13) 0.0112(14)
C11 0.0854(13) 0.0651(13) 0.0799(12) 0.0114(11) 0.0320(11) 0.0042(11)
C12 0.0953(16) 0.0965(19) 0.0905(16) 0.0117(14) 0.0314(14) 0.0088(15)
C13 0.120(2) 0.128(3) 0.0864(19) 0.0085(18) 0.0210(17) -0.005(2)
C14 0.161(3) 0.114(2) 0.085(2) 0.0008(18) 0.044(2) -0.006(2)
C15 0.141(3) 0.101(2) 0.107(2) 0.0088(17) 0.069(2) 0.021(2)
C16 0.0999(18) 0.0891(17) 0.0935(17) 0.0105(14) 0.0417(15) 0.0085(14)
C17 0.0811(13) 0.0573(13) 0.0734(12) -0.0042(11) 0.0241(11) 0.0068(11)
C18 0.0906(14) 0.0528(12) 0.0678(12) -0.0045(9) 0.0161(10) 0.0028(10)
C19 0.0860(15) 0.1051(19) 0.0798(15) -0.0098(14) 0.0150(12) -0.0037(14)
C20 0.0971(18) 0.127(3) 0.117(2) -0.0123(19) 0.0089(17) -0.0135(17)
C21 0.153(3) 0.121(3) 0.094(2) -0.0085(19) -0.019(2) -0.032(2)
C22 0.198(4) 0.137(3) 0.0709(18) -0.0091(18) 0.014(2) -0.054(3)
C23 0.137(2) 0.096(2) 0.0683(14) -0.0083(12) 0.0218(15) -0.0231(17)
C24 0.0731(13) 0.0716(14) 0.0646(12) 0.0034(11) 0.0122(10) -0.0013(11)
C25 0.0722(12) 0.0674(13) 0.0586(10) 0.0003(9) 0.0158(9) 0.0011(10)
C26 0.0797(14) 0.0850(16) 0.0744(12) 0.0042(12) 0.0174(11) -0.0048(12)
C27 0.1008(19) 0.103(2) 0.0874(16) 0.0137(15) 0.0270(14) -0.0177(16)
C28 0.132(2) 0.092(2) 0.0854(16) 0.0224(14) 0.0382(16) 0.0048(17)
C29 0.1042(19) 0.112(2) 0.0837(15) 0.0243(16) 0.0256(14) 0.0256(17)
C30 0.0813(14) 0.0946(18) 0.0761(13) 0.0155(13) 0.0245(11) 0.0095(13)

loop_
_atom_type_symbol
_atom_type_description
_atom_type_scat_dispersion_real
_atom_type_scat_dispersion_imag
_atom_type_scat_source
C C 0.0181 0.0091 'International Tables Vol C Tables 4.2.6.8 and 6.1.1.4'
H H 0 0 'International Tables Vol C Tables 4.2.6.8 and 6.1.1.4'
N N 0.0311 0.018 'International Tables Vol C Tables 4.2.6.8 and 6.1.1.4'
O O 0.0492 0.0322 'International Tables Vol C Tables 4.2.6.8 and 6.1.1.4'

loop_
_geom_angle_atom_site_label_1
_geom_angle_atom_site_label_2
_geom_angle_atom_site_label_3
_geom_angle
C24 N1 C17 111.39(16)
C24 N1 C3 114.19(15)
C17 N1 C3 112.28(14)
C11 C1 C2 113.87(18)
O1 C2 C3 110.07(16)
O1 C2 C1 109.50(17)
C3 C2 C1 113.92(17)
N1 C3 C2 115.42(15)
N1 C3 C4 110.51(17)
C2 C3 C4 112.51(17)
C5 C4 C3 112.94(19)
C10 C5 C6 116.9(2)
C10 C5 C4 121.5(2)
C6 C5 C4 121.6(2)
C5 C6 C7 121.0(3)
C8 C7 C6 120.6(3)
C9 C8 C7 119.6(3)
C8 C9 C10 121.2(3)
C5 C10 C9 120.7(3)
C12 C11 C16 117.7(2)
C12 C11 C1 121.4(2)
C16 C11 C1 120.8(2)
C11 C12 C13 121.1(3)
C14 C13 C12 119.6(3)
C15 C14 C13 120.4(3)
C14 C15 C16 120.4(3)
C11 C16 C15 120.7(3)
N1 C17 C18 112.34(16)
C23 C18 C19 118.3(2)
C23 C18 C17 121.0(2)
C19 C18 C17 120.67(19)
C18 C19 C20 121.0(3)
C21 C20 C19 119.4(3)
C22 C21 C20 119.7(3)
C21 C22 C23 120.6(3)
C22 C23 C18 120.9(3)
N1 C24 C25 113.20(17)
C30 C25 C26 118.0(2)
C30 C25 C24 119.60(18)
C26 C25 C24 122.27(18)
C25 C26 C27 121.0(2)
C28 C27 C26 120.0(3)
C27 C28 C29 119.9(3)
C28 C29 C30 120.1(3)
C25 C30 C29 121.0(2)

loop_
_geom_bond_atom_site_label_1
_geom_bond_atom_site_label_2
_geom_bond_distance
O1 C2 1.436(2)
N1 C24 1.462(2)
N1 C17 1.462(2)
N1 C3 1.478(2)
C1 C11 1.506(3)
C1 C2 1.535(3)
C2 C3 1.530(3)
C3 C4 1.531(3)
C4 C5 1.494(3)
C5 C10 1.383(3)
C5 C6 1.386(3)
C6 C7 1.388(4)
C7 C8 1.347(5)
C8 C9 1.342(5)
C9 C10 1.385(4)
C11 C12 1.379(3)
C11 C16 1.386(3)
C12 C13 1.394(4)
C13 C14 1.362(5)
C14 C15 1.353(4)
C15 C16 1.386(4)
C17 C18 1.510(3)
C18 C23 1.372(3)
C18 C19 1.376(3)
C19 C20 1.386(3)
C20 C21 1.372(5)
C21 C22 1.363(5)
C22 C23 1.370(4)
C24 C25 1.511(3)
C25 C30 1.379(3)
C25 C26 1.381(3)
C26 C27 1.385(4)
C27 C28 1.366(4)
C28 C29 1.369(4)
C29 C30 1.382(3)

loop_
_cod_related_entry_id
_cod_related_entry_database
_cod_related_entry_code
1 ChemSpider 17239884
